data_7226335
loop_
_publ_author_name
'Vaz, Wesley F.'
'Custodio, Jean M. F.'
'Silveira, Rafael G.'
'Castro, Adailton N.'
'Campos, Carlos E. M.'
'Anjos, Murilo M.'
'Oliveira, Guilherme R.'
'Valverde, Clodoaldo'
'Baseia, Bas\'ilio'
'Napolitano, Hamilton B.'

_publ_section_title
;
 Synthesis, characterization, and third-order nonlinear optical properties
 of a new neolignane analogue
;
_journal_issue 82
_journal_name_full 'RSC Adv.'
_journal_page_first 79215
_journal_paper_doi 10.1039/C6RA14961H
_journal_volume 6
_journal_year 2016
_chemical_formula_sum 'C14 H11 N O4'
_chemical_formula_weight 257.24
_chemical_name_systematic 2-(4-nitrophenoxy)-1-phenylethanone
_space_group_crystal_system monoclinic
_space_group_IT_number 14
_space_group_name_Hall '-P 2ybc'
_space_group_name_H-M_alt 'P 1 21/c 1'
_symmetry_space_group_name_Hall '-P 2ybc'
_symmetry_space_group_name_H-M 'P 1 21/c 1'
_atom_sites_solution_hydrogens mixed
_audit_creation_method SHELXL-2014/7
_audit_update_record
;
2016-05-23 deposited with the CCDC.
2016-07-29 downloaded from the CCDC.
;
_cell_angle_alpha 90
_cell_angle_beta 91.431(19)
_cell_angle_gamma 90
_cell_formula_units_Z 4
_cell_length_a 8.0930(5)
_cell_length_b 13.1790(7)
_cell_length_c 11.4120(6)
_cell_measurement_reflns_used 202
_cell_measurement_temperature 293(2)
_cell_measurement_theta_max 49.966
_cell_measurement_theta_min 7.149
_cell_volume 1216.80(12)
_computing_cell_refinement 'Bruker SAINT'
_computing_data_collection 'Bruker APEX2'
_computing_data_reduction 'Bruker SAINT'
_computing_structure_refinement 'SHELXL-2014/7 (Sheldrick, 2014)'
_computing_structure_solution 'SHELXS-2014/7 (Sheldrick, 2014)'
_diffrn_ambient_temperature 293(2)
_diffrn_measured_fraction_theta_full 0.997
_diffrn_measured_fraction_theta_max 0.976
_diffrn_measurement_device_type 'Bruker APEX-II CCD'
_diffrn_measurement_method '\f and \w scans'
_diffrn_radiation_type MoK\a
_diffrn_radiation_wavelength 0.71073
_diffrn_reflns_av_R_equivalents 0.0293
_diffrn_reflns_av_unetI/netI 0.0281
_diffrn_reflns_Laue_measured_fraction_full 0.997
_diffrn_reflns_Laue_measured_fraction_max 0.976
_diffrn_reflns_limit_h_max 9
_diffrn_reflns_limit_h_min -9
_diffrn_reflns_limit_k_max 15
_diffrn_reflns_limit_k_min -15
_diffrn_reflns_limit_l_max 12
_diffrn_reflns_limit_l_min -13
_diffrn_reflns_number 6420
_diffrn_reflns_point_group_measured_fraction_full 0.997
_diffrn_reflns_point_group_measured_fraction_max 0.976
_diffrn_reflns_theta_full 25.242
_diffrn_reflns_theta_max 25.699
_diffrn_reflns_theta_min 2.361
_exptl_absorpt_coefficient_mu 0.104
_exptl_absorpt_correction_type none
_exptl_crystal_colour yellow
_exptl_crystal_density_diffrn 1.404
_exptl_crystal_description prism
_exptl_crystal_F_000 536
_exptl_crystal_size_max 0.200
_exptl_crystal_size_mid 0.150
_exptl_crystal_size_min 0.100
_refine_diff_density_max 0.196
_refine_diff_density_min -0.181
_refine_diff_density_rms 0.031
_refine_ls_extinction_coef 0.024(3)
_refine_ls_extinction_expression Fc^*^=kFc[1+0.001xFc^2^\l^3^/sin(2\q)]^-1/4^
_refine_ls_extinction_method 'SHELXL-2014/7 (Sheldrick 2014'
_refine_ls_goodness_of_fit_ref 1.049
_refine_ls_hydrogen_treatment mixed
_refine_ls_matrix_type full
_refine_ls_number_parameters 182
_refine_ls_number_reflns 2258
_refine_ls_number_restraints 0
_refine_ls_restrained_S_all 1.049
_refine_ls_R_factor_all 0.0488
_refine_ls_R_factor_gt 0.0397
_refine_ls_shift/su_max 0.000
_refine_ls_shift/su_mean 0.000
_refine_ls_structure_factor_coef Fsqd
_refine_ls_weighting_details 'w=1/[\s^2^(Fo^2^)+(0.0512P)^2^+0.2573P] where P=(Fo^2^+2Fc^2^)/3'
_refine_ls_weighting_scheme calc
_refine_ls_wR_factor_gt 0.1064
_refine_ls_wR_factor_ref 0.1127
_reflns_Friedel_coverage 0.000
_reflns_number_gt 1849
_reflns_number_total 2258
_reflns_threshold_expression 'I > 2\s(I)'
_cod_data_source_file c6ra14961h1.cif
_cod_data_source_block shelx
_cod_database_code 7226335
_shelx_shelxl_version_number 2014/7
_shelx_space_group_comment
;
The symmetry employed for this shelxl refinement is uniquely defined
by the following loop, which should always be used as a source of
symmetry information in preference to the above space-group names.
They are only intended as comments.
;
_shelx_estimated_absorpt_t_min 0.979
_shelx_estimated_absorpt_t_max 0.990

loop_
_space_group_symop_operation_xyz
'x, y, z'
'-x, y+1/2, -z+1/2'
'-x, -y, -z'
'x, -y-1/2, z-1/2'

loop_
_atom_site_label
_atom_site_type_symbol
_atom_site_fract_x
_atom_site_fract_y
_atom_site_fract_z
_atom_site_U_iso_or_equiv
_atom_site_adp_type
_atom_site_occupancy
_atom_site_site_symmetry_order
_atom_site_calc_flag
_atom_site_refinement_flags_posn
_atom_site_refinement_flags_adp
C1 C 0.27315(18) 0.65718(11) -0.02362(13) 0.0452(4) Uani 1 1 d . .
C8 C 0.1506(2) 0.41834(11) 0.10973(13) 0.0514(4) Uani 1 1 d . .
C2 C 0.2603(2) 0.75559(11) 0.01902(14) 0.0517(4) Uani 1 1 d . .
H2 H 0.2067 0.7676 0.0888 0.062 Uiso 1 1 calc R U
C3 C 0.3265(2) 0.83509(11) -0.04170(14) 0.0525(4) Uani 1 1 d . .
H3 H 0.3190 0.9010 -0.0133 0.063 Uiso 1 1 calc R U
C4 C 0.40451(18) 0.81554(11) -0.14566(13) 0.0473(4) Uani 1 1 d . .
C5 C 0.41964(18) 0.71848(12) -0.18862(13) 0.0498(4) Uani 1 1 d . .
H5 H 0.4739 0.7070 -0.2583 0.060 Uiso 1 1 calc R U
C6 C 0.3534(2) 0.63812(11) -0.12731(14) 0.0494(4) Uani 1 1 d . .
C9 C 0.14893(18) 0.30638(11) 0.09749(13) 0.0463(4) Uani 1 1 d . .
C7 C 0.22587(19) 0.48137(10) 0.01504(13) 0.0486(4) Uani 1 1 d . .
H7A H 0.3431 0.4670 0.0105 0.058 Uiso 1 1 calc R U
H7B H 0.1736 0.4659 -0.0603 0.058 Uiso 1 1 calc R U
C14 C 0.0781(2) 0.25072(13) 0.18692(15) 0.0599(4) Uani 1 1 d . .
H14 H 0.0364 0.2843 0.2515 0.072 Uiso 1 1 calc R U
C10 C 0.2105(2) 0.25596(12) 0.00165(16) 0.0563(4) Uani 1 1 d . .
N4 N 0.47330(17) 0.89998(10) -0.21056(13) 0.0582(4) Uani 1 1 d . .
O1 O 0.0907(2) 0.45848(10) 0.19335(12) 0.0971(5) Uani 1 1 d . .
O2 O 0.20111(14) 0.58491(7) 0.04355(9) 0.0557(3) Uani 1 1 d . .
O3 O 0.4663(2) 0.98550(9) -0.16850(14) 0.0882(5) Uani 1 1 d . .
O4 O 0.53735(17) 0.88264(10) -0.30477(11) 0.0740(4) Uani 1 1 d . .
C12 C 0.1302(3) 0.09762(14) 0.0856(2) 0.0763(6) Uani 1 1 d . .
H12 H 0.1240 0.0272 0.0814 0.092 Uiso 1 1 calc R U
C13 C 0.0689(3) 0.14712(14) 0.1810(2) 0.0724(6) Uani 1 1 d . .
C11 C 0.2008(3) 0.15121(14) -0.00404(19) 0.0730(5) Uani 1 1 d . .
H11 H 0.2420 0.1170 -0.0683 0.088 Uiso 1 1 calc R U
H6 H 0.365(2) 0.5720(17) -0.1563(17) 0.088 Uiso 1 1 d . U
H10 H 0.261(3) 0.2933(16) -0.0604(18) 0.088 Uiso 1 1 d . U
H13 H 0.016(2) 0.1080(17) 0.2436(18) 0.088 Uiso 1 1 d . U

loop_
_atom_site_aniso_label
_atom_site_aniso_U_11
_atom_site_aniso_U_22
_atom_site_aniso_U_33
_atom_site_aniso_U_23
_atom_site_aniso_U_13
_atom_site_aniso_U_12
C1 0.0504(8) 0.0361(7) 0.0494(8) 0.0027(6) 0.0053(6) 0.0010(6)
C8 0.0640(10) 0.0390(8) 0.0515(8) 0.0009(7) 0.0089(7) 0.0049(7)
C2 0.0645(10) 0.0398(8) 0.0514(8) -0.0037(6) 0.0127(7) 0.0013(7)
C3 0.0638(10) 0.0348(7) 0.0593(9) -0.0037(7) 0.0091(7) 0.0008(7)
C4 0.0490(8) 0.0395(8) 0.0536(8) 0.0062(6) 0.0035(7) -0.0004(6)
C5 0.0553(9) 0.0456(8) 0.0489(8) -0.0003(7) 0.0105(7) 0.0037(7)
C6 0.0590(9) 0.0358(8) 0.0539(9) -0.0023(6) 0.0071(7) 0.0034(6)
C9 0.0493(8) 0.0387(8) 0.0509(8) 0.0056(6) 0.0001(6) 0.0011(6)
C7 0.0563(9) 0.0329(7) 0.0570(9) 0.0005(6) 0.0096(7) 0.0034(6)
C14 0.0703(11) 0.0512(9) 0.0582(10) 0.0114(7) 0.0032(8) -0.0029(8)
C10 0.0635(10) 0.0423(9) 0.0634(10) -0.0027(7) 0.0077(8) 0.0040(7)
N4 0.0630(9) 0.0462(8) 0.0660(9) 0.0083(6) 0.0110(7) -0.0023(6)
O1 0.1709(15) 0.0472(7) 0.0760(9) -0.0018(6) 0.0583(9) 0.0088(8)
O2 0.0727(7) 0.0338(5) 0.0615(7) 0.0013(5) 0.0208(5) 0.0007(5)
O3 0.1222(12) 0.0390(7) 0.1052(11) 0.0039(7) 0.0397(9) -0.0077(7)
O4 0.0876(9) 0.0665(8) 0.0691(8) 0.0094(6) 0.0274(7) -0.0094(7)
C12 0.0869(14) 0.0379(9) 0.1032(16) 0.0086(10) -0.0162(12) -0.0048(9)
C13 0.0843(13) 0.0497(10) 0.0825(13) 0.0225(10) -0.0078(11) -0.0112(9)
C11 0.0848(13) 0.0485(10) 0.0858(13) -0.0134(9) 0.0010(10) 0.0090(9)

loop_
_atom_type_symbol
_atom_type_description
_atom_type_scat_dispersion_real
_atom_type_scat_dispersion_imag
_atom_type_scat_source
C C 0.0033 0.0016 'International Tables Vol C Tables 4.2.6.8 and 6.1.1.4'
H H 0.0000 0.0000 'International Tables Vol C Tables 4.2.6.8 and 6.1.1.4'
N N 0.0061 0.0033 'International Tables Vol C Tables 4.2.6.8 and 6.1.1.4'
O O 0.0106 0.0060 'International Tables Vol C Tables 4.2.6.8 and 6.1.1.4'

loop_
_geom_angle_atom_site_label_1
_geom_angle_atom_site_label_2
_geom_angle_atom_site_label_3
_geom_angle
O2 C1 C6 124.71(13)
O2 C1 C2 114.73(13)
C6 C1 C2 120.56(14)
O1 C8 C9 120.63(15)
O1 C8 C7 120.35(14)
C9 C8 C7 119.01(13)
C3 C2 C1 120.12(14)
C3 C2 H2 119.9
C1 C2 H2 119.9
C2 C3 C4 118.93(14)
C2 C3 H3 120.5
C4 C3 H3 120.5
C5 C4 C3 121.71(14)
C5 C4 N4 119.39(14)
C3 C4 N4 118.89(13)
C4 C5 C6 119.46(14)
C4 C5 H5 120.3
C6 C5 H5 120.3
C5 C6 C1 119.21(14)
C5 C6 H6 119.3(13)
C1 C6 H6 121.5(13)
C10 C9 C14 119.32(15)
C10 C9 C8 123.38(14)
C14 C9 C8 117.28(14)
O2 C7 C8 107.73(12)
O2 C7 H7A 110.2
C8 C7 H7A 110.2
O2 C7 H7B 110.2
C8 C7 H7B 110.2
H7A C7 H7B 108.5
C13 C14 C9 120.80(18)
C13 C14 H14 119.6
C9 C14 H14 119.6
C9 C10 C11 119.69(18)
C9 C10 H10 120.3(12)
C11 C10 H10 120.0(12)
O4 N4 O3 122.60(14)
O4 N4 C4 118.63(14)
O3 N4 C4 118.78(14)
C1 O2 C7 118.59(11)
C13 C12 C11 120.64(17)
C13 C12 H12 119.7
C11 C12 H12 119.7
C14 C13 C12 119.56(19)
C14 C13 H13 120.6(13)
C12 C13 H13 119.8(13)
C12 C11 C10 120.00(19)
C12 C11 H11 120.0
C10 C11 H11 120.0

loop_
_geom_bond_atom_site_label_1
_geom_bond_atom_site_label_2
_geom_bond_distance
C1 O2 1.3627(17)
C1 C6 1.387(2)
C1 C2 1.390(2)
C8 O1 1.2033(19)
C8 C9 1.482(2)
C8 C7 1.504(2)
C2 C3 1.372(2)
C2 H2 0.9300
C3 C4 1.382(2)
C3 H3 0.9300
C4 C5 1.376(2)
C4 N4 1.455(2)
C5 C6 1.385(2)
C5 H5 0.9300
C6 H6 0.94(2)
C9 C10 1.383(2)
C9 C14 1.392(2)
C7 O2 1.4182(17)
C7 H7A 0.9700
C7 H7B 0.9700
C14 C13 1.369(3)
C14 H14 0.9300
C10 C11 1.384(2)
C10 H10 0.96(2)
N4 O4 1.2267(19)
N4 O3 1.2269(19)
C12 C13 1.372(3)
C12 C11 1.379(3)
C12 H12 0.9300
C13 H13 0.99(2)
C11 H11 0.9300
